data_1547938
loop_
_publ_author_name
'Lim, Ngiap-Kie'
'Weiss, Patrick'
'Li, Beryl X.'
'McCulley, Christina H.'
'Hare, Stephanie R.'
'Bensema, Bronwyn L.'
'Palazzo, Teresa A.'
'Tantillo, Dean J.'
'Zhang, Haiming'
'Gosselin, Francis'

_publ_section_title
;
 Synthesis of Highly Stereodefined Tetrasubstituted Acyclic All-Carbon
 Olefins via a Syn-Elimination Approach.
;
_journal_issue 22
_journal_name_full 'Organic letters'
_journal_page_first 6212
_journal_page_last 6215
_journal_paper_doi 10.1021/acs.orglett.7b03141
_journal_volume 19
_journal_year 2017
_chemical_formula_sum 'C23 H23 Cl O2'
_chemical_formula_weight 366.86
_chemical_name_common 60473-10
_chemical_name_systematic gene658
_space_group.centring_type P

_space_group_crystal_system triclinic
_space_group_IT_number 2
_space_group_name_Hall '-P 1'
_space_group_name_H-M_alt 'P -1'
_symmetry_space_group_name_Hall '-P 1'
_symmetry_space_group_name_H-M 'P -1'
_atom_sites_solution_hydrogens geom
_atom_sites_solution_primary iterative
_atom_sites_solution_secondary difmap
_audit_creation_method SHELXL-2014/7
_cell_angle_alpha 91.431(2)
_cell_angle_beta 95.956(3)
_cell_angle_gamma 110.953(3)
_cell_formula_units_Z 2
_cell_length_a 8.2234(5)
_cell_length_b 8.7670(5)
_cell_length_c 13.8661(8)
_cell_measurement_reflns_used 9558
_cell_measurement_temperature 100(2)
_cell_measurement_theta_max 68.30
_cell_measurement_theta_min 3.21
_cell_volume 926.45(10)
_computing_cell_refinement 'Bruker SAINT'
_computing_data_collection 'Bruker APEX2'
_computing_data_reduction 'Bruker SAINT'
_computing_molecular_graphics ORTEP-32
_computing_publication_material WinGX
_computing_structure_refinement SHELXL-2014
_computing_structure_solution SHELXT-2014
_diffrn_ambient_temperature 100(2)
_diffrn_detector_area_resol_mean 8.366
_diffrn_measured_fraction_theta_full 0.984
_diffrn_measured_fraction_theta_max 0.978
_diffrn_measurement_device_type 'Bruker APEX-II CCD'
_diffrn_measurement_method '\f and \w scans'
_diffrn_radiation_type CuK\a
_diffrn_radiation_wavelength 1.54178
_diffrn_reflns_av_R_equivalents 0.0362
_diffrn_reflns_av_unetI/netI 0.0276
_diffrn_reflns_Laue_measured_fraction_full 0.984
_diffrn_reflns_Laue_measured_fraction_max 0.978
_diffrn_reflns_limit_h_max 9
_diffrn_reflns_limit_h_min -9
_diffrn_reflns_limit_k_max 8
_diffrn_reflns_limit_k_min -10
_diffrn_reflns_limit_l_max 16
_diffrn_reflns_limit_l_min -14
_diffrn_reflns_number 14421
_diffrn_reflns_point_group_measured_fraction_full 0.984
_diffrn_reflns_point_group_measured_fraction_max 0.978
_diffrn_reflns_theta_full 67.000
_diffrn_reflns_theta_max 68.525
_diffrn_reflns_theta_min 3.212
_diffrn_source 'microfocus rotating anode'
_exptl_absorpt_coefficient_mu 1.928
_exptl_absorpt_correction_T_max 0.929
_exptl_absorpt_correction_T_min 0.840
_exptl_absorpt_correction_type multi-scan
_exptl_absorpt_process_details SADABS
_exptl_crystal_colour colorless
_exptl_crystal_density_diffrn 1.315
_exptl_crystal_description blade
_exptl_crystal_F_000 388
_exptl_crystal_size_max 0.060
_exptl_crystal_size_mid 0.060
_exptl_crystal_size_min 0.040
_refine_diff_density_max 0.264
_refine_diff_density_min -0.288
_refine_diff_density_rms 0.050
_refine_ls_extinction_method none
_refine_ls_goodness_of_fit_ref 1.058
_refine_ls_hydrogen_treatment constr
_refine_ls_matrix_type full
_refine_ls_number_parameters 238
_refine_ls_number_reflns 3343
_refine_ls_number_restraints 0
_refine_ls_restrained_S_all 1.058
_refine_ls_R_factor_all 0.0363
_refine_ls_R_factor_gt 0.0341
_refine_ls_shift/su_max 0.000
_refine_ls_shift/su_mean 0.000
_refine_ls_structure_factor_coef Fsqd
_refine_ls_weighting_details 'w=1/[\s^2^(Fo^2^)+(0.0380P)^2^+0.5176P] where P=(Fo^2^+2Fc^2^)/3'
_refine_ls_weighting_scheme calc
_refine_ls_wR_factor_gt 0.0872
_refine_ls_wR_factor_ref 0.0887
_reflns_Friedel_coverage 0.000
_reflns_number_gt 3114
_reflns_number_total 3343
_reflns_threshold_expression 'I > 2\s(I)'
_cod_data_source_file ol7b03141_si_004.cif
_cod_data_source_block 60473-10
_cod_depositor_comments
;
The following automatic conversions were performed:

'_space_group.centring_type' value 'primitive' was replaced with the
value 'P' as specified in the replacement file
'/home/antanas/src/cod-tools/trunk/data/replacement-values/replacement_values.lst'.

Automatic conversion script
Id: cif_fix_values 5642 2017-10-24 12:04:52Z antanas 

 Adding full bibliography for 1547906--1547941.cif.
;
_cod_database_code 1547938
_shelx_shelxl_version_number 2014/7
_shelx_space_group_comment
; 
The symmetry employed for this shelxl refinement is uniquely defined 
by the following loop, which should always be used as a source of 
symmetry information in preference to the above space-group names. 
They are only intended as comments. 
;
_shelx_estimated_absorpt_t_min 0.893
_shelx_estimated_absorpt_t_max 0.927

loop_
_space_group_symop_operation_xyz
'x, y, z'
'-x, -y, -z'

loop_
_atom_site_label
_atom_site_type_symbol
_atom_site_fract_x
_atom_site_fract_y
_atom_site_fract_z
_atom_site_U_iso_or_equiv
_atom_site_adp_type
_atom_site_occupancy
_atom_site_site_symmetry_order
_atom_site_calc_flag
_atom_site_refinement_flags_posn
_atom_site_refinement_flags_adp
C1 C 0.65561(17) 0.81784(16) 0.75364(10) 0.0128(3) Uani 1 1 d . .
C2 C 0.48029(18) 0.83753(16) 0.77440(10) 0.0133(3) Uani 1 1 d . .
H2 H 0.4034 0.8163 0.7110 0.016 Uiso 1 1 calc R U
C3 C 0.51202(18) 1.01361(17) 0.81228(10) 0.0160(3) Uani 1 1 d . .
H3A H 0.5699 1.0322 0.8801 0.019 Uiso 1 1 calc R U
H3B H 0.5920 1.0917 0.7723 0.019 Uiso 1 1 calc R U
C4 C 0.3415(2) 1.04646(19) 0.80904(12) 0.0220(3) Uani 1 1 d . .
H4A H 0.2839 1.0283 0.7420 0.033 Uiso 1 1 calc R U
H4B H 0.3674 1.1600 0.8325 0.033 Uiso 1 1 calc R U
H4C H 0.2638 0.9722 0.8505 0.033 Uiso 1 1 calc R U
C5 C 0.38296(18) 0.71131(16) 0.84216(10) 0.0134(3) Uani 1 1 d . .
C6 C 0.44531(18) 0.71686(17) 0.94089(10) 0.0150(3) Uani 1 1 d . .
H6 H 0.5473 0.8058 0.9677 0.018 Uiso 1 1 calc R U
C7 C 0.36143(18) 0.59549(17) 1.00004(10) 0.0158(3) Uani 1 1 d . .
H7 H 0.4062 0.6014 1.0666 0.019 Uiso 1 1 calc R U
C8 C 0.21131(18) 0.46477(17) 0.96194(10) 0.0143(3) Uani 1 1 d . .
C9 C 0.14221(18) 0.46045(17) 0.86593(10) 0.0163(3) Uani 1 1 d . .
H9 H 0.0369 0.3743 0.8402 0.020 Uiso 1 1 calc R U
C10 C 0.22844(18) 0.58347(17) 0.80755(10) 0.0158(3) Uani 1 1 d . .
H10 H 0.1800 0.5799 0.7419 0.019 Uiso 1 1 calc R U
C11 C -0.02047(19) 0.21673(18) 0.98959(11) 0.0199(3) Uani 1 1 d . .
H11A H -0.1100 0.2626 0.9687 0.030 Uiso 1 1 calc R U
H11B H -0.0597 0.1432 1.0415 0.030 Uiso 1 1 calc R U
H11C H -0.0020 0.1554 0.9344 0.030 Uiso 1 1 calc R U
C12 C 0.63040(18) 0.64514(16) 0.71298(10) 0.0131(3) Uani 1 1 d . .
C13 C 0.76349(19) 0.58326(17) 0.73472(10) 0.0158(3) Uani 1 1 d . .
H13 H 0.8648 0.6451 0.7778 0.019 Uiso 1 1 calc R U
C14 C 0.7489(2) 0.43205(18) 0.69383(11) 0.0189(3) Uani 1 1 d . .
H14 H 0.8401 0.3910 0.7096 0.023 Uiso 1 1 calc R U
C15 C 0.6032(2) 0.34055(17) 0.63035(10) 0.0182(3) Uani 1 1 d . .
H15 H 0.5940 0.2371 0.6028 0.022 Uiso 1 1 calc R U
C16 C 0.47044(19) 0.40111(17) 0.60729(10) 0.0168(3) Uani 1 1 d . .
H16 H 0.3703 0.3394 0.5634 0.020 Uiso 1 1 calc R U
C17 C 0.48423(18) 0.55198(17) 0.64844(10) 0.0149(3) Uani 1 1 d . .
H17 H 0.3927 0.5925 0.6324 0.018 Uiso 1 1 calc R U
C18 C 0.74443(18) 0.93735(16) 0.67904(10) 0.0129(3) Uani 1 1 d . .
C19 C 0.66237(18) 0.92437(17) 0.58420(10) 0.0150(3) Uani 1 1 d . .
H19 H 0.5491 0.8433 0.5668 0.018 Uiso 1 1 calc R U
C20 C 0.74280(19) 1.02731(17) 0.51505(10) 0.0167(3) Uani 1 1 d . .
H20 H 0.6861 1.0159 0.4506 0.020 Uiso 1 1 calc R U
C21 C 0.90680(19) 1.14697(17) 0.54096(10) 0.0164(3) Uani 1 1 d . .
C22 C 0.99169(19) 1.16217(18) 0.63421(11) 0.0177(3) Uani 1 1 d . .
H22 H 1.1045 1.2440 0.6514 0.021 Uiso 1 1 calc R U
C23 C 0.91040(18) 1.05660(17) 0.70246(10) 0.0154(3) Uani 1 1 d . .
H23 H 0.9693 1.0661 0.7662 0.018 Uiso 1 1 calc R U
O1 O 0.77515(12) 0.86093(11) 0.84096(7) 0.0141(2) Uani 1 1 d . .
H1 H 0.7584 0.7783 0.8735 0.021 Uiso 1 1 calc R U
O2 O 0.14047(13) 0.34667(12) 1.02486(7) 0.0176(2) Uani 1 1 d . .
Cl1 Cl 1.00634(5) 1.27900(4) 0.45474(3) 0.02452(12) Uani 1 1 d . .

loop_
_atom_site_aniso_label
_atom_site_aniso_U_11
_atom_site_aniso_U_22
_atom_site_aniso_U_33
_atom_site_aniso_U_23
_atom_site_aniso_U_13
_atom_site_aniso_U_12
C1 0.0138(7) 0.0123(7) 0.0117(6) 0.0012(5) 0.0002(5) 0.0044(5)
C2 0.0151(7) 0.0126(7) 0.0129(6) 0.0022(5) 0.0019(5) 0.0054(5)
C3 0.0182(7) 0.0124(7) 0.0182(7) 0.0025(5) 0.0044(5) 0.0057(5)
C4 0.0239(8) 0.0195(8) 0.0267(8) 0.0021(6) 0.0062(6) 0.0118(6)
C5 0.0151(7) 0.0127(7) 0.0150(7) 0.0027(5) 0.0040(5) 0.0073(5)
C6 0.0152(7) 0.0134(7) 0.0155(7) -0.0005(5) 0.0021(5) 0.0040(5)
C7 0.0176(7) 0.0174(7) 0.0125(6) 0.0014(5) 0.0014(5) 0.0066(6)
C8 0.0166(7) 0.0134(7) 0.0151(7) 0.0045(5) 0.0049(5) 0.0068(5)
C9 0.0155(7) 0.0148(7) 0.0166(7) 0.0013(5) 0.0004(5) 0.0036(5)
C10 0.0174(7) 0.0165(7) 0.0140(7) 0.0031(5) 0.0010(5) 0.0067(6)
C11 0.0172(7) 0.0166(7) 0.0209(7) 0.0060(6) 0.0014(6) 0.0000(6)
C12 0.0164(7) 0.0116(7) 0.0119(6) 0.0044(5) 0.0050(5) 0.0047(5)
C13 0.0174(7) 0.0159(7) 0.0141(7) 0.0030(5) 0.0015(5) 0.0062(6)
C14 0.0236(8) 0.0188(7) 0.0184(7) 0.0033(6) 0.0022(6) 0.0127(6)
C15 0.0265(8) 0.0123(7) 0.0173(7) 0.0023(5) 0.0056(6) 0.0078(6)
C16 0.0174(7) 0.0136(7) 0.0165(7) 0.0009(5) 0.0031(5) 0.0021(5)
C17 0.0151(7) 0.0141(7) 0.0161(7) 0.0028(5) 0.0031(5) 0.0056(5)
C18 0.0154(7) 0.0104(6) 0.0151(7) 0.0014(5) 0.0038(5) 0.0069(5)
C19 0.0156(7) 0.0125(7) 0.0171(7) 0.0016(5) 0.0014(5) 0.0054(5)
C20 0.0218(7) 0.0169(7) 0.0142(7) 0.0026(5) 0.0023(5) 0.0102(6)
C21 0.0209(7) 0.0141(7) 0.0184(7) 0.0065(5) 0.0095(6) 0.0089(6)
C22 0.0161(7) 0.0153(7) 0.0216(7) 0.0018(6) 0.0053(6) 0.0047(5)
C23 0.0168(7) 0.0154(7) 0.0145(7) 0.0009(5) 0.0021(5) 0.0064(5)
O1 0.0158(5) 0.0127(5) 0.0124(5) 0.0027(4) -0.0005(4) 0.0041(4)
O2 0.0183(5) 0.0157(5) 0.0151(5) 0.0058(4) 0.0015(4) 0.0015(4)
Cl1 0.0266(2) 0.0243(2) 0.0236(2) 0.01256(15) 0.01064(14) 0.00762(15)

loop_
_atom_type_symbol
_atom_type_description
_atom_type_scat_dispersion_real
_atom_type_scat_dispersion_imag
_atom_type_scat_source
C C 0.0181 0.0091 'International Tables Vol C Tables 4.2.6.8 and 6.1.1.4'
H H 0.0000 0.0000 'International Tables Vol C Tables 4.2.6.8 and 6.1.1.4'
O O 0.0492 0.0322 'International Tables Vol C Tables 4.2.6.8 and 6.1.1.4'
Cl Cl 0.3639 0.7018 'International Tables Vol C Tables 4.2.6.8 and 6.1.1.4'

loop_
_geom_angle_atom_site_label_1
_geom_angle_atom_site_label_2
_geom_angle_atom_site_label_3
_geom_angle
O1 C1 C12 110.35(11)
O1 C1 C18 106.23(10)
C12 C1 C18 106.86(10)
O1 C1 C2 108.93(10)
C12 C1 C2 113.44(11)
C18 C1 C2 110.78(11)
C5 C2 C3 112.08(11)
C5 C2 C1 111.65(11)
C3 C2 C1 111.37(11)
C5 C2 H2 107.1
C3 C2 H2 107.1
C1 C2 H2 107.1
C4 C3 C2 111.95(12)
C4 C3 H3A 109.2
C2 C3 H3A 109.2
C4 C3 H3B 109.2
C2 C3 H3B 109.2
H3A C3 H3B 107.9
C3 C4 H4A 109.5
C3 C4 H4B 109.5
H4A C4 H4B 109.5
C3 C4 H4C 109.5
H4A C4 H4C 109.5
H4B C4 H4C 109.5
C10 C5 C6 117.16(13)
C10 C5 C2 120.68(12)
C6 C5 C2 122.16(12)
C7 C6 C5 121.44(13)
C7 C6 H6 119.3
C5 C6 H6 119.3
C6 C7 C8 119.93(13)
C6 C7 H7 120.0
C8 C7 H7 120.0
O2 C8 C9 124.22(13)
O2 C8 C7 116.01(12)
C9 C8 C7 119.77(13)
C8 C9 C10 119.43(13)
C8 C9 H9 120.3
C10 C9 H9 120.3
C5 C10 C9 122.14(13)
C5 C10 H10 118.9
C9 C10 H10 118.9
O2 C11 H11A 109.5
O2 C11 H11B 109.5
H11A C11 H11B 109.5
O2 C11 H11C 109.5
H11A C11 H11C 109.5
H11B C11 H11C 109.5
C13 C12 C17 118.25(13)
C13 C12 C1 119.35(12)
C17 C12 C1 122.21(12)
C14 C13 C12 120.50(13)
C14 C13 H13 119.8
C12 C13 H13 119.8
C15 C14 C13 120.73(13)
C15 C14 H14 119.6
C13 C14 H14 119.6
C14 C15 C16 119.46(13)
C14 C15 H15 120.3
C16 C15 H15 120.3
C15 C16 C17 119.94(13)
C15 C16 H16 120.0
C17 C16 H16 120.0
C16 C17 C12 121.12(13)
C16 C17 H17 119.4
C12 C17 H17 119.4
C23 C18 C19 118.12(13)
C23 C18 C1 121.36(12)
C19 C18 C1 120.47(12)
C20 C19 C18 121.34(13)
C20 C19 H19 119.3
C18 C19 H19 119.3
C21 C20 C19 119.26(13)
C21 C20 H20 120.4
C19 C20 H20 120.4
C22 C21 C20 120.68(13)
C22 C21 Cl1 119.99(12)
C20 C21 Cl1 119.33(11)
C21 C22 C23 119.41(13)
C21 C22 H22 120.3
C23 C22 H22 120.3
C18 C23 C22 121.17(13)
C18 C23 H23 119.4
C22 C23 H23 119.4
C1 O1 H1 109.5
C8 O2 C11 117.17(11)

loop_
_geom_bond_atom_site_label_1
_geom_bond_atom_site_label_2
_geom_bond_distance
C1 O1 1.4281(16)
C1 C12 1.5368(18)
C1 C18 1.5378(18)
C1 C2 1.5661(19)
C2 C5 1.5240(18)
C2 C3 1.5395(18)
C2 H2 1.0000
C3 C4 1.525(2)
C3 H3A 0.9900
C3 H3B 0.9900
C4 H4A 0.9800
C4 H4B 0.9800
C4 H4C 0.9800
C5 C10 1.389(2)
C5 C6 1.4045(19)
C6 C7 1.385(2)
C6 H6 0.9500
C7 C8 1.392(2)
C7 H7 0.9500
C8 O2 1.3754(17)
C8 C9 1.386(2)
C9 C10 1.392(2)
C9 H9 0.9500
C10 H10 0.9500
C11 O2 1.4311(17)
C11 H11A 0.9800
C11 H11B 0.9800
C11 H11C 0.9800
C12 C13 1.396(2)
C12 C17 1.3967(19)
C13 C14 1.388(2)
C13 H13 0.9500
C14 C15 1.383(2)
C14 H14 0.9500
C15 C16 1.388(2)
C15 H15 0.9500
C16 C17 1.3891(19)
C16 H16 0.9500
C17 H17 0.9500
C18 C23 1.390(2)
C18 C19 1.3968(19)
C19 C20 1.385(2)
C19 H19 0.9500
C20 C21 1.385(2)
C20 H20 0.9500
C21 C22 1.384(2)
C21 Cl1 1.7417(14)
C22 C23 1.390(2)
C22 H22 0.9500
C23 H23 0.9500
O1 H1 0.8400
